data_7227449
loop_
_publ_author_name
'Li, Jiajia'
'Yang, Xichuan'
'Yu, Ze'
'Gurzadyan, Gagik G.'
'Cheng, Ming'
'Zhang, Fuguo'
'Cong, Jiayan'
'Wang, Weihan'
'Wang, Haoxin'
'Li, Xiaoxin'
'Kloo, Lars'
'Wang, Mei'
'Sun, Licheng'

_publ_section_title
;
 Efficient dye-sensitized solar cells with
 [copper(6,6&#x2032;-dimethyl-2,2&#x2032;-bipyridine)2]2+/1+ redox shuttle
;
_journal_issue 8
_journal_name_full 'RSC Adv.'
_journal_page_first 4611
_journal_paper_doi 10.1039/C6RA25676G
_journal_volume 7
_journal_year 2017
_chemical_formula_sum 'C24 H24 B2 Cu F8 N4'
_chemical_formula_weight 605.63
_chemical_name_systematic
; 
 ? 
;
_space_group_IT_number 2
_symmetry_cell_setting triclinic
_symmetry_space_group_name_Hall '-P 1'
_symmetry_space_group_name_H-M 'P -1'
_atom_sites_solution_hydrogens geom
_atom_sites_solution_primary direct
_atom_sites_solution_secondary difmap
_audit_creation_method SHELXL-97
_audit_update_record
;
2016-10-24 deposited with the CCDC.
2016-12-13 downloaded from the CCDC.
;
_cell_angle_alpha 73.736(4)
_cell_angle_beta 86.862(4)
_cell_angle_gamma 78.123(4)
_cell_formula_units_Z 4
_cell_length_a 10.1099(7)
_cell_length_b 14.5192(10)
_cell_length_c 18.8693(14)
_cell_measurement_reflns_used 5955
_cell_measurement_temperature 296(2)
_cell_measurement_theta_max 25.54
_cell_measurement_theta_min 2.29
_cell_volume 2602.0(3)
_computing_cell_refinement 'Bruker SMART'
_computing_data_collection 'Bruker SMART'
_computing_data_reduction 'Bruker SAINT'
_computing_molecular_graphics 'Bruker SHELXTL'
_computing_publication_material 'Bruker SHELXTL'
_computing_structure_refinement 'SHELXL-97 (Sheldrick, 1997)'
_computing_structure_solution 'SHELXS-97 (Sheldrick, 1990)'
_diffrn_ambient_temperature 296(2)
_diffrn_measured_fraction_theta_full 0.996
_diffrn_measured_fraction_theta_max 0.996
_diffrn_measurement_device_type 'CCD area detector'
_diffrn_measurement_method 'phi and omega scans'
_diffrn_radiation_monochromator graphite
_diffrn_radiation_source 'fine-focus sealed tube'
_diffrn_radiation_type MoK\a
_diffrn_radiation_wavelength 0.71073
_diffrn_reflns_av_R_equivalents 0.0190
_diffrn_reflns_av_sigmaI/netI 0.0317
_diffrn_reflns_limit_h_max 12
_diffrn_reflns_limit_h_min -12
_diffrn_reflns_limit_k_max 17
_diffrn_reflns_limit_k_min -17
_diffrn_reflns_limit_l_max 22
_diffrn_reflns_limit_l_min -22
_diffrn_reflns_number 15829
_diffrn_reflns_theta_full 25.00
_diffrn_reflns_theta_max 25.00
_diffrn_reflns_theta_min 2.10
_exptl_absorpt_coefficient_mu 0.918
_exptl_crystal_colour green
_exptl_crystal_density_diffrn 1.546
_exptl_crystal_density_method 'not measured'
_exptl_crystal_description block
_exptl_crystal_F_000 1228
_refine_diff_density_max 0.810
_refine_diff_density_min -0.507
_refine_diff_density_rms 0.066
_refine_ls_extinction_method none
_refine_ls_goodness_of_fit_ref 1.079
_refine_ls_hydrogen_treatment mixed
_refine_ls_matrix_type full
_refine_ls_number_parameters 703
_refine_ls_number_reflns 9107
_refine_ls_number_restraints 0
_refine_ls_restrained_S_all 1.079
_refine_ls_R_factor_all 0.0678
_refine_ls_R_factor_gt 0.0559
_refine_ls_shift/su_max 0.001
_refine_ls_shift/su_mean 0.000
_refine_ls_structure_factor_coef Fsqd
_refine_ls_weighting_details 'calc w=1/[\s^2^(Fo^2^)+(0.1066P)^2^+1.3974P] where P=(Fo^2^+2Fc^2^)/3'
_refine_ls_weighting_scheme calc
_refine_ls_wR_factor_gt 0.1695
_refine_ls_wR_factor_ref 0.1777
_reflns_number_gt 7373
_reflns_number_total 9107
_reflns_threshold_expression >2sigma(I)
_cod_data_source_file c6ra25676g2.cif
_cod_data_source_block ok
_cod_depositor_comments
;
The following automatic conversions were performed:

'_symmetry_cell_setting' value 'Triclinic' changed to 'triclinic'
according to
/usr/data/users/saulius/crontab/automatic-downloads/rss-feeds/RSC/lib/dictionaries/cif_core.dic
dictionary named 'cif_core.dic' version 2.4.2 from 2011-04-26.

Automatic conversion script
Id: cif_fix_values 4268 2015-11-12 08:31:59Z antanas 

2017-11-15
Z value and formula fixed to values more according to usual
chemical conventions.                 miguel
;
_cod_original_formula_sum 'C48 H48 B4 Cu2 F16 N8'
_cod_original_formula_weight 1211.26
_cod_original_formula_units_Z 2
_cod_original_sg_symbol_H-M P-1
_cod_database_code 7227449

loop_
_symmetry_equiv_pos_as_xyz
'x, y, z'
'-x, -y, -z'

loop_
_atom_site_label
_atom_site_type_symbol
_atom_site_fract_x
_atom_site_fract_y
_atom_site_fract_z
_atom_site_U_iso_or_equiv
_atom_site_adp_type
_atom_site_occupancy
_atom_site_symmetry_multiplicity
_atom_site_calc_flag
_atom_site_refinement_flags
Cu1 Cu 0.89129(5) 0.94318(3) 0.78804(2) 0.05289(17) Uani 1 1 d .
Cu2 Cu 0.53161(5) 0.54269(3) 0.70576(3) 0.05821(18) Uani 1 1 d .
N6 N 0.8739(3) 0.9619(2) 0.68009(16) 0.0486(7) Uani 1 1 d .
N5 N 0.5432(3) 0.6747(2) 0.64018(16) 0.0532(7) Uani 1 1 d .
N4 N 0.4674(3) 0.5546(2) 0.80416(16) 0.0521(7) Uani 1 1 d .
N3 N 0.4224(3) 0.4399(2) 0.72557(16) 0.0483(7) Uani 1 1 d .
C2 C 0.9090(4) 0.8779(3) 0.6609(2) 0.0531(9) Uani 1 1 d .
N2 N 0.7381(3) 1.0338(2) 0.81578(16) 0.0501(7) Uani 1 1 d .
C1 C 0.3545(4) 0.4319(3) 0.7899(2) 0.0533(9) Uani 1 1 d .
N1 N 0.9547(3) 0.8039(2) 0.79002(18) 0.0524(7) Uani 1 1 d .
N8 N 0.7076(3) 0.5015(2) 0.66013(16) 0.0514(7) Uani 1 1 d .
N7 N 0.9948(3) 0.9881(2) 0.85469(15) 0.0482(7) Uani 1 1 d .
C15 C 0.9182(4) 1.0606(3) 0.87880(19) 0.0540(9) Uani 1 1 d .
C14 C 0.9829(4) 0.7269(3) 0.8506(3) 0.0679(12) Uani 1 1 d .
C13 C 0.6502(4) 0.6710(3) 0.5945(2) 0.0579(10) Uani 1 1 d .
C12 C 0.9497(3) 0.7892(3) 0.7224(2) 0.0565(9) Uani 1 1 d .
C11 C 0.3830(4) 0.4937(3) 0.8348(2) 0.0548(9) Uani 1 1 d .
C10 C 0.4495(4) 0.7585(3) 0.6322(2) 0.0623(10) Uani 1 1 d .
C9 C 0.3290(5) 0.4913(4) 0.9045(2) 0.0757(13) Uani 1 1 d .
H9A H 0.2707 0.4494 0.9259 0.091 Uiso 1 1 calc R
C8 C 0.7924(4) 0.4136(3) 0.6816(2) 0.0596(10) Uani 1 1 d .
C7 C 0.2615(4) 0.3711(3) 0.8100(3) 0.0716(13) Uani 1 1 d .
H7A H 0.2146 0.3663 0.8542 0.086 Uiso 1 1 calc R
C6 C 0.8764(5) 0.5657(4) 0.5796(3) 0.0723(12) Uani 1 1 d .
H6A H 0.9037 0.6177 0.5449 0.087 Uiso 1 1 calc R
C5 C 0.7489(4) 0.5773(3) 0.6101(2) 0.0545(9) Uani 1 1 d .
C4 C 0.7714(4) 1.0805(3) 0.8618(2) 0.0551(9) Uani 1 1 d .
C3 C 1.1301(4) 0.9652(3) 0.8672(2) 0.0573(9) Uani 1 1 d .
C30 C 0.8395(4) 1.0474(3) 0.6278(2) 0.0621(10) Uani 1 1 d .
C29 C 0.6068(4) 1.0436(3) 0.7978(2) 0.0648(11) Uani 1 1 d .
C28 C 0.5060(5) 0.6114(3) 0.8415(2) 0.0689(11) Uani 1 1 d .
C27 C 0.8097(6) 1.1412(3) 0.6495(3) 0.0809(14) Uani 1 1 d .
H27A H 0.8218 1.1273 0.7018 0.121 Uiso 1 1 calc R
H27B H 0.7181 1.1739 0.6366 0.121 Uiso 1 1 calc R
H27C H 0.8701 1.1826 0.6241 0.121 Uiso 1 1 calc R
C26 C 0.5087(5) 1.1050(4) 0.8251(3) 0.0844(15) Uani 1 1 d .
H26A H 0.4190 1.1135 0.8114 0.101 Uiso 1 1 calc R
C25 C 1.2157(4) 0.8891(4) 0.8360(3) 0.0772(13) Uani 1 1 d .
H25A H 1.1595 0.8641 0.8095 0.116 Uiso 1 1 calc R
H25B H 1.2614 0.8367 0.8754 0.116 Uiso 1 1 calc R
H25C H 1.2811 0.9177 0.8029 0.116 Uiso 1 1 calc R
C24 C 0.4001(4) 0.3894(3) 0.6786(2) 0.0579(9) Uani 1 1 d .
C23 C 1.1869(5) 1.0139(4) 0.9076(2) 0.0746(13) Uani 1 1 d .
H23A H 1.2788 0.9958 0.9186 0.090 Uiso 1 1 calc R
C22 C 0.9039(5) 0.8770(4) 0.5874(3) 0.0760(13) Uani 1 1 d .
H22A H 0.9293 0.8188 0.5742 0.091 Uiso 1 1 calc R
C21 C 0.9204(5) 0.4008(4) 0.6512(3) 0.0789(13) Uani 1 1 d .
H21A H 0.9779 0.3399 0.6654 0.095 Uiso 1 1 calc R
C20 C 0.3076(5) 0.3269(3) 0.6987(3) 0.0792(14) Uani 1 1 d .
H20A H 0.2925 0.2909 0.6672 0.095 Uiso 1 1 calc R
C61 C 0.2398(5) 0.3182(3) 0.7635(4) 0.0866(17) Uani 1 1 d .
H61A H 0.1786 0.2763 0.7763 0.104 Uiso 1 1 calc R
C60 C 0.6679(6) 0.7517(4) 0.5378(3) 0.0858(15) Uani 1 1 d .
H60A H 0.7413 0.7484 0.5060 0.103 Uiso 1 1 calc R
C59 C 0.9776(5) 0.6960(3) 0.7132(4) 0.0822(14) Uani 1 1 d .
H59A H 0.9766 0.6867 0.6664 0.099 Uiso 1 1 calc R
C58 C 0.7459(5) 0.3320(3) 0.7392(3) 0.0737(12) Uani 1 1 d .
H58A H 0.6552 0.3544 0.7537 0.111 Uiso 1 1 calc R
H58B H 0.8045 0.3118 0.7814 0.111 Uiso 1 1 calc R
H58C H 0.7484 0.2776 0.7193 0.111 Uiso 1 1 calc R
C57 C 0.9731(6) 1.1135(4) 0.9159(3) 0.0779(13) Uani 1 1 d .
H57A H 0.9194 1.1654 0.9302 0.093 Uiso 1 1 calc R
C56 C 0.3290(5) 0.7602(3) 0.6804(3) 0.0810(13) Uani 1 1 d .
H56A H 0.3331 0.6968 0.7146 0.122 Uiso 1 1 calc R
H56B H 0.2489 0.7771 0.6507 0.122 Uiso 1 1 calc R
H56C H 0.3268 0.8079 0.7071 0.122 Uiso 1 1 calc R
C55 C 1.1094(6) 1.0874(4) 0.9311(3) 0.0850(15) Uani 1 1 d .
H55A H 1.1483 1.1203 0.9575 0.102 Uiso 1 1 calc R
C54 C 0.9631(5) 0.4754(5) 0.6015(3) 0.0859(15) Uani 1 1 d .
H54A H 1.0498 0.4664 0.5820 0.103 Uiso 1 1 calc R
C53 C 0.4716(5) 0.4030(4) 0.6063(3) 0.0800(13) Uani 1 1 d .
H53A H 0.5303 0.4484 0.6025 0.120 Uiso 1 1 calc R
H53B H 0.4065 0.4282 0.5669 0.120 Uiso 1 1 calc R
H53C H 0.5240 0.3413 0.6030 0.120 Uiso 1 1 calc R
C52 C 0.9849(6) 0.7449(4) 0.9244(3) 0.0963(18) Uani 1 1 d .
H52A H 0.9645 0.8141 0.9189 0.144 Uiso 1 1 calc R
H52B H 1.0729 0.7175 0.9462 0.144 Uiso 1 1 calc R
H52C H 0.9187 0.7147 0.9557 0.144 Uiso 1 1 calc R
C51 C 0.8605(5) 0.9643(4) 0.5347(3) 0.0827(14) Uani 1 1 d .
H51A H 0.8524 0.9650 0.4857 0.099 Uiso 1 1 calc R
C50 C 0.6101(6) 0.6703(4) 0.8085(3) 0.0900(16) Uani 1 1 d .
H50A H 0.6360 0.6605 0.7610 0.135 Uiso 1 1 calc R
H50B H 0.6878 0.6499 0.8403 0.135 Uiso 1 1 calc R
H50C H 0.5733 0.7384 0.8030 0.135 Uiso 1 1 calc R
C49 C 0.5731(7) 0.8376(4) 0.5298(3) 0.0990(19) Uani 1 1 d .
H49A H 0.5817 0.8929 0.4918 0.119 Uiso 1 1 calc R
C48 C 0.3643(7) 0.5528(5) 0.9413(3) 0.098(2) Uani 1 1 d .
H48A H 0.3284 0.5531 0.9877 0.118 Uiso 1 1 calc R
C47 C 0.5718(5) 0.9866(4) 0.7497(3) 0.0867(15) Uani 1 1 d .
H47A H 0.6529 0.9480 0.7360 0.130 Uiso 1 1 calc R
H47B H 0.5268 1.0308 0.7061 0.130 Uiso 1 1 calc R
H47C H 0.5131 0.9443 0.7759 0.130 Uiso 1 1 calc R
C46 C 0.6729(6) 1.1424(3) 0.8911(3) 0.0777(13) Uani 1 1 d .
H46A H 0.6960 1.1753 0.9229 0.093 Uiso 1 1 calc R
C45 C 0.8292(5) 1.0498(4) 0.5548(2) 0.0744(12) Uani 1 1 d .
H45A H 0.8011 1.1091 0.5194 0.089 Uiso 1 1 calc R
C44 C 1.0083(5) 0.6327(3) 0.8425(4) 0.096(2) Uani 1 1 d .
H44A H 1.0265 0.5794 0.8841 0.115 Uiso 1 1 calc R
C43 C 0.5398(6) 1.1530(4) 0.8709(3) 0.0920(18) Uani 1 1 d .
H43A H 0.4718 1.1937 0.8894 0.110 Uiso 1 1 calc R
C42 C 0.4670(6) 0.8415(3) 0.5776(3) 0.0860(15) Uani 1 1 d .
H42A H 0.4060 0.9002 0.5734 0.103 Uiso 1 1 calc R
C41 C 0.4499(7) 0.6120(4) 0.9104(3) 0.0913(17) Uani 1 1 d .
H41A H 0.4720 0.6539 0.9352 0.110 Uiso 1 1 calc R
C40 C 1.0071(6) 0.6170(4) 0.7747(5) 0.106(2) Uani 1 1 d .
H40A H 1.0260 0.5536 0.7700 0.127 Uiso 1 1 calc R
F4 F 0.7823(4) 1.3391(3) 0.9264(2) 0.1231(13) Uani 1 1 d .
F8 F 1.2231(4) 0.5752(3) 0.5050(2) 0.1259(13) Uani 1 1 d .
F3 F 0.8854(6) 1.4547(3) 0.9360(2) 0.154(2) Uani 1 1 d .
F7 F 1.1127(5) 0.7096(3) 0.5334(3) 0.1494(17) Uani 1 1 d .
F6 F 1.2423(6) 0.5959(3) 0.61613(18) 0.153(2) Uani 1 1 d .
F2 F 0.7995(6) 1.4676(3) 0.8289(3) 0.163(2) Uani 1 1 d .
F5 F 1.3315(4) 0.6863(4) 0.5180(3) 0.1428(16) Uani 1 1 d .
B2 B 1.2288(5) 0.6416(4) 0.5433(3) 0.0674(12) Uani 1 1 d .
F1 F 0.9673(5) 1.3547(4) 0.8698(3) 0.187(2) Uani 1 1 d .
B1 B 0.8598(6) 1.4034(4) 0.8917(3) 0.0721(14) Uani 1 1 d .
F12 F 0.3088(4) 0.1750(3) 1.11209(19) 0.1113(11) Uani 1 1 d .
F11 F 0.3519(5) 0.1016(3) 1.0231(2) 0.1365(15) Uani 1 1 d .
F10 F 0.5110(4) 0.1606(4) 1.0586(3) 0.1615(19) Uani 1 1 d .
F9 F 0.3392(5) 0.2587(3) 0.9958(2) 0.161(2) Uani 1 1 d .
B4 B 0.8083(6) 0.8955(5) 0.3472(3) 0.0741(14) Uani 1 1 d .
B3 B 0.3807(6) 0.1751(4) 1.0464(3) 0.0702(13) Uani 1 1 d .
F16 F 0.8661(4) 0.8227(3) 0.4026(2) 0.1367(15) Uani 1 1 d .
F15 F 0.8403(8) 0.9782(3) 0.3470(3) 0.210(3) Uani 1 1 d .
F14 F 0.8257(10) 0.8814(4) 0.2834(2) 0.250(4) Uani 1 1 d .
F13 F 0.6776(6) 0.9030(7) 0.3585(4) 0.267(5) Uani 1 1 d .

loop_
_atom_site_aniso_label
_atom_site_aniso_U_11
_atom_site_aniso_U_22
_atom_site_aniso_U_33
_atom_site_aniso_U_23
_atom_site_aniso_U_13
_atom_site_aniso_U_12
Cu1 0.0534(3) 0.0511(3) 0.0539(3) -0.0229(2) -0.0114(2) 0.0049(2)
Cu2 0.0762(3) 0.0433(3) 0.0628(3) -0.0236(2) 0.0297(2) -0.0241(2)
N6 0.0487(16) 0.0516(17) 0.0487(16) -0.0191(13) -0.0005(13) -0.0096(13)
N5 0.067(2) 0.0485(17) 0.0517(17) -0.0167(13) 0.0043(15) -0.0244(15)
N4 0.0588(18) 0.0491(16) 0.0477(16) -0.0170(13) 0.0027(14) -0.0045(14)
N3 0.0497(16) 0.0387(14) 0.0554(17) -0.0104(12) 0.0029(13) -0.0105(12)
C2 0.0436(19) 0.064(2) 0.063(2) -0.0328(19) 0.0067(16) -0.0166(16)
N2 0.0491(17) 0.0457(15) 0.0475(16) -0.0056(13) 0.0059(13) -0.0034(13)
C1 0.0434(19) 0.0424(18) 0.061(2) 0.0029(16) 0.0013(16) -0.0031(15)
N1 0.0408(16) 0.0437(16) 0.071(2) -0.0149(14) 0.0037(14) -0.0074(12)
N8 0.0544(18) 0.0582(18) 0.0504(16) -0.0256(14) 0.0089(14) -0.0187(14)
N7 0.0538(17) 0.0510(16) 0.0409(15) -0.0131(12) -0.0007(13) -0.0117(13)
C15 0.079(3) 0.0424(18) 0.0417(18) -0.0114(15) 0.0059(17) -0.0154(17)
C14 0.043(2) 0.058(2) 0.092(3) -0.001(2) 0.000(2) -0.0105(17)
C13 0.071(3) 0.064(2) 0.051(2) -0.0170(18) 0.0057(18) -0.038(2)
C12 0.0368(18) 0.056(2) 0.086(3) -0.035(2) 0.0074(17) -0.0121(16)
C11 0.048(2) 0.057(2) 0.0443(19) -0.0025(16) 0.0057(15) 0.0065(16)
C10 0.068(3) 0.048(2) 0.074(3) -0.0162(19) -0.011(2) -0.0165(18)
C9 0.070(3) 0.086(3) 0.052(2) -0.006(2) 0.010(2) 0.005(2)
C8 0.057(2) 0.069(2) 0.060(2) -0.0326(19) -0.0030(18) -0.0073(19)
C7 0.049(2) 0.064(3) 0.088(3) 0.007(2) 0.002(2) -0.0158(19)
C6 0.071(3) 0.102(4) 0.065(3) -0.040(2) 0.021(2) -0.043(3)
C5 0.060(2) 0.071(2) 0.0455(19) -0.0260(17) 0.0082(17) -0.0303(19)
C4 0.068(2) 0.0391(18) 0.0485(19) -0.0048(15) 0.0114(17) -0.0026(16)
C3 0.055(2) 0.070(2) 0.0466(19) -0.0092(17) -0.0043(16) -0.0204(19)
C30 0.067(2) 0.065(2) 0.052(2) -0.0112(19) 0.0018(18) -0.0148(19)
C29 0.048(2) 0.059(2) 0.068(2) 0.0071(19) 0.0033(18) -0.0018(18)
C28 0.083(3) 0.062(2) 0.061(2) -0.028(2) -0.014(2) 0.004(2)
C27 0.116(4) 0.049(2) 0.070(3) -0.010(2) 0.008(3) -0.010(2)
C26 0.056(3) 0.077(3) 0.094(4) 0.001(3) 0.015(2) 0.007(2)
C25 0.047(2) 0.096(3) 0.088(3) -0.026(3) -0.002(2) -0.010(2)
C24 0.056(2) 0.0437(19) 0.074(3) -0.0193(18) -0.0137(19) -0.0032(16)
C23 0.073(3) 0.098(3) 0.059(2) -0.014(2) -0.007(2) -0.041(3)
C22 0.070(3) 0.099(4) 0.086(3) -0.062(3) 0.008(2) -0.027(3)
C21 0.057(3) 0.105(4) 0.085(3) -0.051(3) -0.005(2) -0.002(3)
C20 0.071(3) 0.052(2) 0.115(4) -0.019(3) -0.031(3) -0.011(2)
C61 0.059(3) 0.063(3) 0.124(5) 0.011(3) -0.020(3) -0.027(2)
C60 0.100(4) 0.092(4) 0.069(3) -0.003(3) 0.006(3) -0.055(3)
C59 0.067(3) 0.058(3) 0.134(4) -0.049(3) 0.007(3) -0.008(2)
C58 0.080(3) 0.057(2) 0.082(3) -0.021(2) -0.008(2) -0.005(2)
C57 0.112(4) 0.069(3) 0.065(3) -0.030(2) 0.006(3) -0.031(3)
C56 0.075(3) 0.059(3) 0.107(4) -0.030(3) -0.001(3) -0.001(2)
C55 0.115(4) 0.093(4) 0.066(3) -0.028(3) -0.004(3) -0.053(3)
C54 0.054(3) 0.133(5) 0.092(4) -0.065(4) 0.018(2) -0.023(3)
C53 0.090(3) 0.081(3) 0.078(3) -0.041(3) -0.009(3) -0.010(3)
C52 0.086(4) 0.099(4) 0.072(3) 0.021(3) -0.001(3) -0.010(3)
C51 0.086(3) 0.119(4) 0.054(3) -0.033(3) -0.001(2) -0.032(3)
C50 0.105(4) 0.079(3) 0.102(4) -0.038(3) -0.019(3) -0.031(3)
C49 0.123(5) 0.070(3) 0.096(4) 0.015(3) -0.016(4) -0.048(3)
C48 0.104(4) 0.118(5) 0.047(3) -0.021(3) 0.004(3) 0.030(4)
C47 0.051(3) 0.100(4) 0.104(4) -0.012(3) -0.015(2) -0.021(2)
C46 0.102(4) 0.055(2) 0.065(3) -0.015(2) 0.021(2) 0.001(2)
C45 0.084(3) 0.085(3) 0.052(2) -0.013(2) -0.002(2) -0.021(2)
C44 0.060(3) 0.048(3) 0.157(6) 0.010(3) -0.008(3) -0.008(2)
C43 0.081(4) 0.069(3) 0.094(4) -0.003(3) 0.032(3) 0.022(3)
C42 0.095(4) 0.052(2) 0.108(4) -0.003(2) -0.021(3) -0.027(2)
C41 0.118(5) 0.088(4) 0.063(3) -0.037(3) -0.015(3) 0.017(3)
C40 0.073(3) 0.056(3) 0.195(8) -0.044(4) 0.001(4) -0.011(2)
F4 0.146(3) 0.117(3) 0.143(3) -0.071(2) 0.069(2) -0.079(2)
F8 0.148(3) 0.137(3) 0.124(3) -0.074(2) -0.018(2) -0.041(3)
F3 0.282(6) 0.133(3) 0.087(2) -0.024(2) 0.002(3) -0.137(4)
F7 0.127(3) 0.120(3) 0.146(3) 0.004(3) 0.032(3) 0.034(2)
F6 0.280(6) 0.080(2) 0.071(2) -0.0110(17) -0.029(3) 0.022(3)
F2 0.241(5) 0.087(2) 0.155(4) -0.008(2) -0.094(4) -0.032(3)
F5 0.114(3) 0.197(4) 0.160(4) -0.086(3) 0.025(3) -0.079(3)
B2 0.068(3) 0.066(3) 0.066(3) -0.022(2) 0.000(2) -0.004(2)
F1 0.101(3) 0.189(5) 0.239(6) -0.040(4) 0.069(3) -0.001(3)
B1 0.087(4) 0.071(3) 0.062(3) -0.016(2) 0.006(3) -0.031(3)
F12 0.138(3) 0.104(2) 0.088(2) -0.0302(18) -0.002(2) -0.009(2)
F11 0.192(4) 0.135(3) 0.122(3) -0.066(3) 0.002(3) -0.076(3)
F10 0.075(2) 0.231(5) 0.204(5) -0.105(4) -0.033(3) -0.016(3)
F9 0.154(4) 0.110(3) 0.146(3) 0.047(3) 0.032(3) 0.014(3)
B4 0.076(4) 0.087(4) 0.064(3) -0.017(3) -0.012(3) -0.029(3)
B3 0.074(3) 0.072(3) 0.071(3) -0.027(3) -0.014(3) -0.016(3)
F16 0.108(3) 0.148(3) 0.105(3) 0.027(2) 0.016(2) -0.005(2)
F15 0.338(9) 0.113(3) 0.197(5) -0.015(3) -0.123(5) -0.089(4)
F14 0.550(14) 0.158(4) 0.075(3) -0.044(3) 0.039(5) -0.136(6)
F13 0.119(4) 0.386(11) 0.193(6) 0.066(6) -0.045(4) -0.009(5)

loop_
_atom_type_symbol
_atom_type_description
_atom_type_scat_dispersion_real
_atom_type_scat_dispersion_imag
_atom_type_scat_source
C C 0.0033 0.0016 'International Tables Vol C Tables 4.2.6.8 and 6.1.1.4'
H H 0.0000 0.0000 'International Tables Vol C Tables 4.2.6.8 and 6.1.1.4'
B B 0.0013 0.0007 'International Tables Vol C Tables 4.2.6.8 and 6.1.1.4'
N N 0.0061 0.0033 'International Tables Vol C Tables 4.2.6.8 and 6.1.1.4'
F F 0.0171 0.0103 'International Tables Vol C Tables 4.2.6.8 and 6.1.1.4'
Cu Cu 0.3201 1.2651 'International Tables Vol C Tables 4.2.6.8 and 6.1.1.4'

loop_
_geom_angle_atom_site_label_1
_geom_angle_atom_site_label_2
_geom_angle_atom_site_label_3
_geom_angle
N2 Cu1 N1 142.33(12)
N2 Cu1 N6 106.53(12)
N1 Cu1 N6 83.39(13)
N2 Cu1 N7 83.37(13)
N1 Cu1 N7 114.00(13)
N6 Cu1 N7 137.65(12)
N4 Cu2 N3 83.68(13)
N4 Cu2 N8 136.70(13)
N3 Cu2 N8 111.16(12)
N4 Cu2 N5 109.32(13)
N3 Cu2 N5 142.65(13)
N8 Cu2 N5 83.70(13)
C2 N6 C30 120.0(3)
C2 N6 Cu1 112.9(2)
C30 N6 Cu1 127.0(3)
C13 N5 C10 120.8(3)
C13 N5 Cu2 111.7(3)
C10 N5 Cu2 126.9(3)
C11 N4 C28 120.9(4)
C11 N4 Cu2 112.6(2)
C28 N4 Cu2 126.3(3)
C1 N3 C24 120.6(3)
C1 N3 Cu2 112.3(2)
C24 N3 Cu2 126.5(3)
N6 C2 C22 120.9(4)
N6 C2 C12 115.4(3)
C22 C2 C12 123.7(4)
C4 N2 C29 120.5(3)
C4 N2 Cu1 113.7(2)
C29 N2 Cu1 125.5(3)
N3 C1 C7 121.0(4)
N3 C1 C11 115.6(3)
C7 C1 C11 123.4(4)
C14 N1 C12 120.3(4)
C14 N1 Cu1 126.7(3)
C12 N1 Cu1 112.3(2)
C8 N8 C5 120.0(3)
C8 N8 Cu2 126.7(3)
C5 N8 Cu2 112.5(3)
C15 N7 C3 119.6(3)
C15 N7 Cu1 111.8(2)
C3 N7 Cu1 127.7(3)
N7 C15 C57 122.0(4)
N7 C15 C4 115.4(3)
C57 C15 C4 122.6(4)
N1 C14 C44 119.1(5)
N1 C14 C52 119.3(4)
C44 C14 C52 121.6(5)
N5 C13 C60 121.5(5)
N5 C13 C5 116.2(3)
C60 C13 C5 122.3(4)
N1 C12 C59 121.3(4)
N1 C12 C2 115.9(3)
C59 C12 C2 122.8(4)
N4 C11 C9 120.6(4)
N4 C11 C1 115.6(3)
C9 C11 C1 123.9(4)
N5 C10 C42 119.1(4)
N5 C10 C56 120.2(4)
C42 C10 C56 120.7(4)
C48 C9 C11 118.3(5)
N8 C8 C21 119.7(4)
N8 C8 C58 118.9(4)
C21 C8 C58 121.4(4)
C61 C7 C1 118.9(5)
C54 C6 C5 119.1(5)
N8 C5 C6 120.8(4)
N8 C5 C13 114.9(3)
C6 C5 C13 124.2(4)
N2 C4 C46 121.1(4)
N2 C4 C15 114.9(3)
C46 C4 C15 124.0(4)
N7 C3 C23 119.6(4)
N7 C3 C25 119.3(3)
C23 C3 C25 121.1(4)
N6 C30 C45 121.0(4)
N6 C30 C27 119.4(4)
C45 C30 C27 119.6(4)
N2 C29 C26 119.4(5)
N2 C29 C47 119.4(4)
C26 C29 C47 121.2(5)
N4 C28 C41 119.2(5)
N4 C28 C50 119.1(4)
C41 C28 C50 121.7(5)
C43 C26 C29 121.1(5)
N3 C24 C20 118.8(4)
N3 C24 C53 119.6(4)
C20 C24 C53 121.6(4)
C55 C23 C3 120.4(5)
C51 C22 C2 118.6(4)
C54 C21 C8 121.0(5)
C61 C20 C24 120.8(5)
C20 C61 C7 119.8(4)
C49 C60 C13 118.0(5)
C40 C59 C12 118.7(6)
C55 C57 C15 118.2(5)
C23 C55 C57 120.1(4)
C21 C54 C6 119.3(4)
C45 C51 C22 119.8(4)
C42 C49 C60 120.1(5)
C41 C48 C9 120.4(5)
C43 C46 C4 117.6(5)
C51 C45 C30 119.5(4)
C40 C44 C14 121.1(5)
C26 C43 C46 120.3(5)
C49 C42 C10 120.5(5)
C48 C41 C28 120.6(5)
C44 C40 C59 119.4(5)
F5 B2 F6 111.4(5)
F5 B2 F7 108.8(5)
F6 B2 F7 107.9(5)
F5 B2 F8 109.0(4)
F6 B2 F8 109.8(4)
F7 B2 F8 109.9(5)
F1 B1 F3 113.1(6)
F1 B1 F4 107.5(5)
F3 B1 F4 110.5(4)
F1 B1 F2 105.3(5)
F3 B1 F2 108.3(5)
F4 B1 F2 112.0(5)
F14 B4 F15 110.5(6)
F14 B4 F16 115.8(6)
F15 B4 F16 111.7(5)
F14 B4 F13 104.3(7)
F15 B4 F13 108.4(8)
F16 B4 F13 105.4(5)
F10 B3 F9 111.0(5)
F10 B3 F11 110.3(5)
F9 B3 F11 108.8(5)
F10 B3 F12 110.1(5)
F9 B3 F12 109.9(5)
F11 B3 F12 106.7(5)

loop_
_geom_bond_atom_site_label_1
_geom_bond_atom_site_label_2
_geom_bond_distance
Cu1 N2 1.965(3)
Cu1 N1 1.982(3)
Cu1 N6 1.991(3)
Cu1 N7 1.996(3)
Cu2 N4 1.975(3)
Cu2 N3 1.977(3)
Cu2 N8 1.987(3)
Cu2 N5 1.992(3)
N6 C2 1.342(5)
N6 C30 1.345(5)
N5 C13 1.347(5)
N5 C10 1.356(5)
N4 C11 1.346(5)
N4 C28 1.348(5)
N3 C1 1.350(5)
N3 C24 1.353(5)
C2 C22 1.395(6)
C2 C12 1.474(6)
N2 C4 1.335(5)
N2 C29 1.357(5)
C1 C7 1.387(6)
C1 C11 1.471(6)
N1 C14 1.352(5)
N1 C12 1.356(5)
N8 C8 1.351(5)
N8 C5 1.357(5)
N7 C15 1.344(5)
N7 C3 1.357(5)
C15 C57 1.382(6)
C15 C4 1.488(6)
C14 C44 1.389(7)
C14 C52 1.489(7)
C13 C60 1.383(6)
C13 C5 1.477(6)
C12 C59 1.382(6)
C11 C9 1.391(6)
C10 C42 1.385(6)
C10 C56 1.480(7)
C9 C48 1.382(8)
C8 C21 1.385(6)
C8 C58 1.503(6)
C7 C61 1.369(8)
C6 C54 1.385(8)
C6 C5 1.380(6)
C4 C46 1.399(6)
C3 C23 1.388(6)
C3 C25 1.493(6)
C30 C45 1.376(6)
C30 C27 1.499(6)
C29 C26 1.371(7)
C29 C47 1.487(7)
C28 C41 1.392(7)
C28 C50 1.492(7)
C26 C43 1.339(8)
C24 C20 1.400(6)
C24 C53 1.490(7)
C23 C55 1.354(8)
C22 C51 1.378(7)
C21 C54 1.349(8)
C20 C61 1.356(8)
C60 C49 1.384(8)
C59 C40 1.380(9)
C57 C55 1.375(8)
C51 C45 1.370(7)
C49 C42 1.366(8)
C48 C41 1.342(9)
C46 C43 1.384(8)
C44 C40 1.361(9)
F4 B1 1.348(6)
F8 B2 1.369(6)
F3 B1 1.332(6)
F7 B2 1.353(6)
F6 B2 1.348(6)
F2 B1 1.369(7)
F5 B2 1.333(7)
F1 B1 1.284(7)
F12 B3 1.403(7)
F11 B3 1.349(6)
F10 B3 1.313(6)
F9 B3 1.321(6)
B4 F14 1.273(7)
B4 F15 1.305(7)
B4 F16 1.321(7)
B4 F13 1.314(8)
